data_7233019
loop_
_publ_author_name
'Fan, Shuxiang'
'Kiyota, Yasuhiro'
'Iijima, Kodai'
'Ryo, Suho'
'Kawamoto, Tadashi'
'Le Gal, Yann'
'Lorcy, Dominique'
'Mori, Takehiko'

_publ_section_title
;
 Charge-transfer complexes of sulfur-rich acceptors derived from
 birhodanines
;
_journal_issue 35
_journal_name_full CrystEngComm
_journal_page_first 5227
_journal_paper_doi 10.1039/C9CE00952C
_journal_volume 21
_journal_year 2019
_chemical_formula_moiety 'C30 H22 N2 S6'
_chemical_formula_sum 'C30 H22 N2 S6'
_chemical_formula_weight 602.88
_space_group_crystal_system triclinic
_space_group_IT_number 2
_space_group_name_Hall '-P 1'
_space_group_name_H-M_alt 'P -1'
_symmetry_space_group_name_Hall '-P 1'
_symmetry_space_group_name_H-M 'P -1'
_atom_sites_solution_hydrogens geom
_atom_sites_solution_primary direct
_atom_sites_solution_secondary difmap
_audit_update_record
;
2019-06-18 deposited with the CCDC.    2019-07-04 downloaded from the CCDC.
;
_cell_angle_alpha 70.08(5)
_cell_angle_beta 75.07(6)
_cell_angle_gamma 89.43(6)
_cell_formula_units_Z 1
_cell_length_a 7.541(6)
_cell_length_b 8.263(6)
_cell_length_c 11.632(7)
_cell_measurement_reflns_used 21
_cell_measurement_temperature 298
_cell_measurement_theta_max 17.41
_cell_measurement_theta_min 15.09
_cell_volume 656.0(9)
_computing_cell_refinement WinAFC
_computing_data_collection WinAFC
_computing_data_reduction WinAFC
_computing_molecular_graphics 'CrystalStructure 4.3'
_computing_publication_material 'CrystalStructure 4.3 (Rigaku, 2018)'
_computing_structure_refinement 'SHELXL Version 2018/1 (Sheldrick, 2008)'
_computing_structure_solution 'Il Milione (Burla, et al., 2007)'
_diffrn_ambient_temperature 298
_diffrn_measured_fraction_theta_full 1.000
_diffrn_measured_fraction_theta_max 0.998
_diffrn_measurement_device_type 'Rigaku AFC7R'
_diffrn_measurement_method \w-2\q
_diffrn_radiation_type 'Mo K\a'
_diffrn_radiation_wavelength 0.71069
_diffrn_reflns_av_R_equivalents 0.0985
_diffrn_reflns_av_unetI/netI 0.1162
_diffrn_reflns_Laue_measured_fraction_full 1.000
_diffrn_reflns_Laue_measured_fraction_max 0.998
_diffrn_reflns_limit_h_max 10
_diffrn_reflns_limit_h_min -5
_diffrn_reflns_limit_k_max 11
_diffrn_reflns_limit_k_min -11
_diffrn_reflns_limit_l_max 16
_diffrn_reflns_limit_l_min -15
_diffrn_reflns_number 4554
_diffrn_reflns_point_group_measured_fraction_full 1.000
_diffrn_reflns_point_group_measured_fraction_max 0.998
_diffrn_reflns_theta_full 25.240
_diffrn_reflns_theta_max 30.020
_diffrn_reflns_theta_min 2.631
_diffrn_standards_decay_% -3.439
_diffrn_standards_interval_count 150
_diffrn_standards_number 3
_exptl_absorpt_coefficient_mu 0.547
_exptl_absorpt_correction_type none
_exptl_crystal_colour colorless
_exptl_crystal_density_diffrn 1.526
_exptl_crystal_density_method 'not measured'
_exptl_crystal_description prismatic
_exptl_crystal_F_000 312.00
_exptl_crystal_size_max 0.200
_exptl_crystal_size_mid 0.200
_exptl_crystal_size_min 0.200
_refine_diff_density_max 0.31
_refine_diff_density_min -0.43
_refine_ls_extinction_method none
_refine_ls_goodness_of_fit_ref 0.999
_refine_ls_hydrogen_treatment constr
_refine_ls_number_parameters 172
_refine_ls_number_reflns 3836
_refine_ls_number_restraints 0
_refine_ls_R_factor_all 0.1258
_refine_ls_R_factor_gt 0.0530
_refine_ls_shift/su_max 0.000
_refine_ls_structure_factor_coef Fsqd
_refine_ls_weighting_details 'w = 1/[\s^2^(Fo^2^)+(0.0634P)^2^+0.0181P] where P=(Fo^2^+2Fc^2^)/3'
_refine_ls_weighting_scheme calc
_refine_ls_wR_factor_gt 0.1264
_refine_ls_wR_factor_ref 0.1543
_reflns_Friedel_coverage 0.000
_reflns_number_gt 2072
_reflns_number_total 3836
_reflns_threshold_expression F^2^>2.0\s(F^2^)
_cod_data_source_file c9ce00952c2.cif
_cod_data_source_block (perylene)(SS-Et)
_cod_depositor_comments 'Adding full bibliography for 7233013--7233023.cif.'
_cod_original_cell_volume 656.0(8)
_cod_database_code 7233019

loop_
_space_group_symop_id
_space_group_symop_operation_xyz
1 +X,+Y,+Z
2 -X,-Y,-Z

loop_
_atom_site_label
_atom_site_type_symbol
_atom_site_fract_x
_atom_site_fract_y
_atom_site_fract_z
_atom_site_U_iso_or_equiv
_atom_site_adp_type
_atom_site_occupancy
_atom_site_site_symmetry_order
_atom_site_calc_flag
_atom_site_refinement_flags_posn
_atom_site_refinement_flags_adp
S1 S 0.66308(11) 1.23498(11) 0.66811(7) 0.0530(2) Uani 1 1 d . .
S2 S 0.20575(10) 1.50933(10) 0.59109(7) 0.0464(2) Uani 1 1 d . .
S3 S -0.04678(11) 1.32281(13) 0.84408(8) 0.0654(3) Uani 1 1 d . .
N1 N 0.3075(3) 1.2638(3) 0.7614(2) 0.0451(5) Uani 1 1 d . .
C1 C 0.3084(4) 1.0252(4) 0.5465(3) 0.0472(7) Uani 1 1 d . .
C2 C 0.1247(4) 1.0438(4) 0.5948(3) 0.0580(8) Uani 1 1 d . .
H2 H 0.067153 1.129506 0.545457 0.070 Uiso 1 1 calc R U
C3 C 0.0229(5) 0.9369(5) 0.7160(4) 0.0642(9) Uani 1 1 d . .
H3 H -0.100749 0.951911 0.745509 0.077 Uiso 1 1 calc R U
C4 C 0.1036(5) 0.8118(5) 0.7905(3) 0.0625(9) Uani 1 1 d . .
H4 H 0.034339 0.740942 0.870383 0.075 Uiso 1 1 calc R U
C5 C 0.2905(4) 0.7880(4) 0.7484(3) 0.0529(7) Uani 1 1 d . .
C6 C 0.3775(5) 0.6606(4) 0.8260(3) 0.0614(8) Uani 1 1 d . .
H6 H 0.311039 0.592442 0.907570 0.074 Uiso 1 1 calc R U
C7 C 0.5566(5) 0.6371(4) 0.7827(3) 0.0642(9) Uani 1 1 d . .
H7 H 0.611742 0.552436 0.834766 0.077 Uiso 1 1 calc R U
C8 C 0.6595(5) 0.7376(4) 0.6615(3) 0.0561(8) Uani 1 1 d . .
H8 H 0.782095 0.717744 0.633839 0.067 Uiso 1 1 calc R U
C9 C 0.5845(4) 0.8666(4) 0.5807(3) 0.0469(7) Uani 1 1 d . .
C10 C 0.3947(4) 0.8933(4) 0.6248(3) 0.0462(6) Uani 1 1 d . .
C11 C 0.4339(4) 1.4597(4) 0.5556(2) 0.0394(6) Uani 1 1 d . .
C12 C 0.4657(4) 1.3184(4) 0.6623(3) 0.0415(6) Uani 1 1 d . .
C13 C 0.1563(4) 1.3518(4) 0.7423(3) 0.0467(6) Uani 1 1 d . .
C14 C 0.2987(4) 1.1200(4) 0.8808(3) 0.0536(7) Uani 1 1 d . .
H14A H 0.376703 1.032972 0.862226 0.064 Uiso 1 1 calc R U
H14B H 0.173329 1.067205 0.918395 0.064 Uiso 1 1 calc R U
C15 C 0.3600(5) 1.1794(4) 0.9751(3) 0.0578(8) Uani 1 1 d . .
H15A H 0.352347 1.082397 1.051221 0.069 Uiso 1 1 calc R U
H15B H 0.484960 1.229726 0.938813 0.069 Uiso 1 1 calc R U
H15C H 0.281692 1.263941 0.994952 0.069 Uiso 1 1 calc R U

loop_
_atom_site_aniso_label
_atom_site_aniso_U_11
_atom_site_aniso_U_22
_atom_site_aniso_U_33
_atom_site_aniso_U_23
_atom_site_aniso_U_13
_atom_site_aniso_U_12
S1 0.0525(4) 0.0588(5) 0.0502(4) -0.0151(3) -0.0245(3) 0.0243(3)
S2 0.0438(4) 0.0561(4) 0.0449(4) -0.0184(3) -0.0207(3) 0.0174(3)
S3 0.0461(4) 0.0854(6) 0.0583(5) -0.0189(4) -0.0120(4) 0.0098(4)
N1 0.0463(13) 0.0478(13) 0.0429(12) -0.0129(10) -0.0195(10) 0.0075(10)
C1 0.0498(16) 0.0485(16) 0.0624(17) -0.0331(14) -0.0294(14) 0.0152(12)
C2 0.0559(19) 0.064(2) 0.068(2) -0.0324(17) -0.0290(16) 0.0194(15)
C3 0.0482(17) 0.078(2) 0.074(2) -0.038(2) -0.0160(16) 0.0126(16)
C4 0.0578(19) 0.072(2) 0.064(2) -0.0331(18) -0.0133(16) 0.0034(17)
C5 0.0591(18) 0.0542(18) 0.0580(18) -0.0298(15) -0.0237(15) 0.0114(14)
C6 0.075(2) 0.0550(19) 0.0589(19) -0.0213(16) -0.0238(17) 0.0104(16)
C7 0.080(2) 0.0552(19) 0.067(2) -0.0204(17) -0.0382(19) 0.0232(17)
C8 0.0586(18) 0.0550(18) 0.070(2) -0.0294(16) -0.0344(16) 0.0209(15)
C9 0.0516(16) 0.0461(15) 0.0594(17) -0.0296(14) -0.0280(14) 0.0135(13)
C10 0.0503(16) 0.0450(15) 0.0581(17) -0.0285(14) -0.0258(13) 0.0115(12)
C11 0.0408(13) 0.0478(15) 0.0400(12) -0.0213(11) -0.0207(10) 0.0144(11)
C12 0.0467(14) 0.0454(14) 0.0421(14) -0.0217(12) -0.0196(12) 0.0120(12)
C13 0.0448(15) 0.0548(17) 0.0475(15) -0.0210(13) -0.0205(12) 0.0109(12)
C14 0.0578(18) 0.0488(16) 0.0481(16) -0.0070(13) -0.0175(14) 0.0016(14)
C15 0.068(2) 0.064(2) 0.0409(15) -0.0144(14) -0.0201(14) 0.0156(16)

loop_
_atom_type_symbol
_atom_type_description
_atom_type_scat_dispersion_real
_atom_type_scat_dispersion_imag
_atom_type_scat_source
C C 0.0033 0.0016
;
International Tables for Crystallography
(Vol. C, Tables 4.2.6.8 and 6.1.1.4)
;
H H 0.0000 0.0000
;
International Tables for Crystallography
(Vol. C, Table 6.1.1.4)
;
N N 0.0061 0.0033
;
International Tables for Crystallography
(Vol. C, Tables 4.2.6.8 and 6.1.1.4)
;
S S 0.1246 0.1234
;
International Tables for Crystallography
(Vol. C, Tables 4.2.6.8 and 6.1.1.4)
;

loop_
_geom_angle_atom_site_label_1
_geom_angle_atom_site_label_2
_geom_angle_atom_site_label_3
_geom_angle
_geom_angle_site_symmetry_1
_geom_angle_site_symmetry_3
C11 S2 C13 91.84(15) . .
C13 N1 C12 115.8(2) . .
C13 N1 C14 121.4(3) . .
C12 N1 C14 122.8(2) . .
C2 C1 C10 118.1(3) . .
C2 C1 C9 122.5(3) . 2_676
C10 C1 C9 119.4(3) . 2_676
C1 C2 C3 121.8(3) . .
C1 C2 H2 119.1 . .
C3 C2 H2 119.1 . .
C4 C3 C2 120.4(3) . .
C4 C3 H3 119.8 . .
C2 C3 H3 119.8 . .
C3 C4 C5 120.8(3) . .
C3 C4 H4 119.6 . .
C5 C4 H4 119.6 . .
C4 C5 C6 121.4(3) . .
C4 C5 C10 119.5(3) . .
C6 C5 C10 119.1(3) . .
C7 C6 C5 120.5(3) . .
C7 C6 H6 119.7 . .
C5 C6 H6 119.7 . .
C6 C7 C8 121.0(3) . .
C6 C7 H7 119.5 . .
C8 C7 H7 119.5 . .
C9 C8 C7 121.8(3) . .
C9 C8 H8 119.1 . .
C7 C8 H8 119.1 . .
C8 C9 C10 118.1(3) . .
C8 C9 C1 122.4(3) . 2_676
C10 C9 C1 119.5(3) . 2_676
C5 C10 C9 119.5(3) . .
C5 C10 C1 119.4(3) . .
C9 C10 C1 121.1(3) . .
C11 C11 C12 124.2(3) 2_686 .
C11 C11 S2 125.7(3) 2_686 .
C12 C11 S2 110.2(2) . .
N1 C12 C11 111.1(2) . .
N1 C12 S1 123.4(2) . .
C11 C12 S1 125.5(2) . .
N1 C13 S3 127.0(2) . .
N1 C13 S2 111.1(2) . .
S3 C13 S2 121.91(18) . .
N1 C14 C15 112.0(3) . .
N1 C14 H14A 109.2 . .
C15 C14 H14A 109.2 . .
N1 C14 H14B 109.2 . .
C15 C14 H14B 109.2 . .
H14A C14 H14B 107.9 . .
C14 C15 H15A 109.5 . .
C14 C15 H15B 109.5 . .
H15A C15 H15B 109.5 . .
C14 C15 H15C 109.5 . .
H15A C15 H15C 109.5 . .
H15B C15 H15C 109.5 . .

loop_
_geom_bond_atom_site_label_1
_geom_bond_atom_site_label_2
_geom_bond_distance
_geom_bond_site_symmetry_2
S1 C12 1.641(3) .
S2 C11 1.742(3) .
S2 C13 1.743(3) .
S3 C13 1.638(3) .
N1 C13 1.372(4) .
N1 C12 1.379(4) .
N1 C14 1.475(4) .
C1 C2 1.382(4) .
C1 C10 1.434(4) .
C1 C9 1.463(5) 2_676
C2 C3 1.402(5) .
C2 H2 0.9300 .
C3 C4 1.356(5) .
C3 H3 0.9300 .
C4 C5 1.403(5) .
C4 H4 0.9300 .
C5 C6 1.414(5) .
C5 C10 1.421(5) .
C6 C7 1.351(5) .
C6 H6 0.9300 .
C7 C8 1.390(5) .
C7 H7 0.9300 .
C8 C9 1.385(4) .
C8 H8 0.9300 .
C9 C10 1.433(4) .
C11 C11 1.369(6) 2_686
C11 C12 1.457(4) .
C14 C15 1.514(4) .
C14 H14A 0.9700 .
C14 H14B 0.9700 .
C15 H15A 0.9600 .
C15 H15B 0.9600 .
C15 H15C 0.9600 .

loop_
_geom_torsion_atom_site_label_1
_geom_torsion_atom_site_label_2
_geom_torsion_atom_site_label_3
_geom_torsion_atom_site_label_4
_geom_torsion
_geom_torsion_site_symmetry_1
_geom_torsion_site_symmetry_4
C10 C1 C2 C3 -0.6(4) . .
C9 C1 C2 C3 178.8(3) 2_676 .
C1 C2 C3 C4 0.6(5) . .
C2 C3 C4 C5 0.6(5) . .
C3 C4 C5 C6 178.6(3) . .
C3 C4 C5 C10 -1.8(5) . .
C4 C5 C6 C7 178.5(3) . .
C10 C5 C6 C7 -1.1(5) . .
C5 C6 C7 C8 0.3(5) . .
C6 C7 C8 C9 0.7(5) . .
C7 C8 C9 C10 -0.8(5) . .
C7 C8 C9 C1 179.2(3) . 2_676
C4 C5 C10 C9 -178.7(3) . .
C6 C5 C10 C9 1.0(4) . .
C4 C5 C10 C1 1.7(4) . .
C6 C5 C10 C1 -178.7(3) . .
C8 C9 C10 C5 -0.1(4) . .
C1 C9 C10 C5 179.9(2) 2_676 .
C8 C9 C10 C1 179.6(3) . .
C1 C9 C10 C1 -0.4(4) 2_676 .
C2 C1 C10 C5 -0.5(4) . .
C9 C1 C10 C5 -179.9(2) 2_676 .
C2 C1 C10 C9 179.8(2) . .
C9 C1 C10 C9 0.4(4) 2_676 .
C13 S2 C11 C11 -179.0(3) . 2_686
C13 S2 C11 C12 1.0(2) . .
C13 N1 C12 C11 -1.1(3) . .
C14 N1 C12 C11 178.8(2) . .
C13 N1 C12 S1 177.7(2) . .
C14 N1 C12 S1 -2.4(4) . .
C11 C11 C12 N1 179.8(3) 2_686 .
S2 C11 C12 N1 -0.2(3) . .
C11 C11 C12 S1 1.0(5) 2_686 .
S2 C11 C12 S1 -178.98(16) . .
C12 N1 C13 S3 -177.0(2) . .
C14 N1 C13 S3 3.1(4) . .
C12 N1 C13 S2 1.9(3) . .
C14 N1 C13 S2 -178.0(2) . .
C11 S2 C13 N1 -1.6(2) . .
C11 S2 C13 S3 177.30(19) . .
C13 N1 C14 C15 -94.3(3) . .
C12 N1 C14 C15 85.8(3) . .
